data_2001032
loop_
_publ_author_name
'Wildner, M.'

_publ_section_title
;
 Structure of K~2~Mn(SeO~3~)~2~, a further buetschliite-type selenite
;
_journal_issue 3
_journal_name_full 'Acta Crystallographica Section C'
_journal_page_first 595
_journal_paper_doi 10.1107/S0108270191012350
_journal_volume 48
_journal_year 1992
_chemical_formula_sum 'K2 Mn O6 Se2'
_chemical_formula_weight 387.05
_symmetry_cell_setting trigonal
_symmetry_space_group_name_Hall '-R 3 2"'
_symmetry_space_group_name_H-M 'R -3 m'
_cell_angle_alpha 90
_cell_angle_beta 90
_cell_angle_gamma 120
_cell_formula_units_Z 3
_cell_length_a 5.6150(10)
_cell_length_b 5.6150(10)
_cell_length_c 18.667(3)
_cell_volume 509.69(15)
_diffrn_radiation_type Mo
_diffrn_radiation_wavelength 0.71073
_exptl_absorpt_coefficient_mu 13.45
_exptl_crystal_density_diffrn 3.784
_exptl_crystal_F_000 537
_cod_data_source_file bx0571.cif
_cod_data_source_block bx0571a
_cod_original_cell_volume 509.6(2)
_cod_original_sg_symbol_H-M 'R -3m'
_cod_original_formula_sum 'K2 Mn1 O6 Se2'
_cod_database_code 2001032

loop_
_atom_site_label
_atom_site_fract_x
_atom_site_fract_y
_atom_site_fract_z
_atom_site_U_iso_or_equiv
K .0 .0 .19504(6) .0267(4)
Mn .0 .0 .0 .0165(2)
Se .0 .0 .62803(2) .0157(2)
O .1581(2) -.1581(2) .59039(12) .0230(7)
